data_7130878
loop_
_publ_author_name
'Li, Yangjuan'
'Gong, Yu'

_publ_section_title
;
 Nitrile formation via dichlorocarbene insertion into the Si-N bond of
 Ln(III) bis(trimethylsilyl)amide complexes
;
_journal_name_full 'Chemical Communications'
_journal_paper_doi 10.1039/D2CC04538A
_journal_year 2022
_chemical_formula_moiety 'C26 H72 N5 Si8 Yb'
_chemical_formula_sum 'C26 H72 N5 Si8 Yb'
_chemical_formula_weight 852.64
_chemical_properties_physical Air-sensitive,Moisture-sensitive
_space_group_crystal_system tetragonal
_space_group_IT_number 110
_space_group_name_Hall 'I 4bw -2c'
_space_group_name_H-M_alt 'I 41 c d'
_atom_sites_solution_hydrogens geom
_atom_sites_solution_primary dual
_audit_creation_date 2022-01-17
_audit_creation_method
;
Olex2 1.5
(compiled 2021.12.09 svn.r5202d8cf for OlexSys, GUI svn.r6439)
;
_audit_update_record
;
2022-01-27 deposited with the CCDC.	2022-10-18 downloaded from the CCDC.
;
_cell_angle_alpha 90
_cell_angle_beta 90
_cell_angle_gamma 90
_cell_formula_units_Z 8
_cell_length_a 20.0586(3)
_cell_length_b 20.0586(3)
_cell_length_c 23.4376(5)
_cell_measurement_reflns_used 8829
_cell_measurement_temperature 180(2)
_cell_measurement_theta_max 30.9040
_cell_measurement_theta_min 2.2490
_cell_volume 9430.1(3)
_computing_molecular_graphics 'Olex2 1.5 (Dolomanov et al., 2009)'
_computing_publication_material 'Olex2 1.5 (Dolomanov et al., 2009)'
_computing_structure_refinement 'SHELXL 2018/3 (Sheldrick, 2015)'
_computing_structure_solution 'SHELXT  (Sheldrick, 2015)'
_diffrn_ambient_environment N~2~
_diffrn_ambient_temperature 180(2)
_diffrn_detector 'Hybrid Pixel Array Detector'
_diffrn_detector_type HyPix
_diffrn_measured_fraction_theta_full 1.000
_diffrn_measured_fraction_theta_max 0.999
_diffrn_measurement_details
;
List of Runs (angles in degrees, time in seconds):

  # Type    Start    End  Width  t~exp~   \w     \q     \k     \f   Frames
#--------------------------------------------------------------------------
  1  \w    -36.00  34.00   0.50    1.00    --    4.55 -92.00  44.00  140
  2  \w    -18.00  27.00   0.50    1.00    --   -6.43 -99.00-120.00   90
  3  \w    -82.00 -30.00   0.50    1.00    --   -6.43 -19.00 -60.00  104
;
_diffrn_measurement_device 'four-circle diffractometer'
_diffrn_orient_matrix_type 'CrysAlisPro convention (1999,Acta A55,543-557)'
_diffrn_orient_matrix_UB_11 0.0160714000
_diffrn_orient_matrix_UB_12 -0.0060313000
_diffrn_orient_matrix_UB_13 0.0264742000
_diffrn_orient_matrix_UB_21 -0.0098294000
_diffrn_orient_matrix_UB_22 0.0319823000
_diffrn_orient_matrix_UB_23 0.0097249000
_diffrn_orient_matrix_UB_31 -0.0299368000
_diffrn_orient_matrix_UB_32 -0.0137696000
_diffrn_orient_matrix_UB_33 0.0110021000
_diffrn_radiation_monochromator mirror
_diffrn_radiation_probe x-ray
_diffrn_radiation_type MoK\a
_diffrn_radiation_wavelength 0.71073
_diffrn_reflns_av_R_equivalents 0.0309
_diffrn_reflns_av_unetI/netI 0.0236
_diffrn_reflns_Laue_measured_fraction_full 1.000
_diffrn_reflns_Laue_measured_fraction_max 0.999
_diffrn_reflns_limit_h_max 24
_diffrn_reflns_limit_h_min -23
_diffrn_reflns_limit_k_max 24
_diffrn_reflns_limit_k_min -24
_diffrn_reflns_limit_l_max 29
_diffrn_reflns_limit_l_min -29
_diffrn_reflns_number 24214
_diffrn_reflns_point_group_measured_fraction_full 0.956
_diffrn_reflns_point_group_measured_fraction_max 0.942
_diffrn_reflns_theta_full 25.242
_diffrn_reflns_theta_max 26.369
_diffrn_reflns_theta_min 2.031
_diffrn_source_type 'Rigaku (Mo) X-ray Source'
_exptl_absorpt_coefficient_mu 2.208
_exptl_crystal_colour 'clear light colourless'
_exptl_crystal_colour_lustre clear
_exptl_crystal_colour_modifier light
_exptl_crystal_colour_primary colourless
_exptl_crystal_density_diffrn 1.201
_exptl_crystal_description block
_exptl_crystal_F_000 3560
_exptl_crystal_size_max 0.08
_exptl_crystal_size_mid 0.07
_exptl_crystal_size_min 0.06
_refine_diff_density_max 0.585
_refine_diff_density_min -0.527
_refine_diff_density_rms 0.055
_refine_ls_abs_structure_details
;
 Flack x determined using 1507 quotients [(I+)-(I-)]/[(I+)+(I-)]
 (Parsons, Flack and Wagner, Acta Cryst. B69 (2013) 249-259).
;
_refine_ls_abs_structure_Flack -0.020(10)
_refine_ls_extinction_method none
_refine_ls_goodness_of_fit_ref 1.051
_refine_ls_hydrogen_treatment constr
_refine_ls_matrix_type full
_refine_ls_number_parameters 194
_refine_ls_number_reflns 4540
_refine_ls_number_restraints 1
_refine_ls_restrained_S_all 1.051
_refine_ls_R_factor_all 0.0308
_refine_ls_R_factor_gt 0.0225
_refine_ls_shift/su_max 0.001
_refine_ls_shift/su_mean 0.000
_refine_ls_structure_factor_coef Fsqd
_refine_ls_weighting_details 'w=1/[\s^2^(Fo^2^)+(0.0249P)^2^+11.8588P] where P=(Fo^2^+2Fc^2^)/3'
_refine_ls_weighting_scheme calc
_refine_ls_wR_factor_gt 0.0556
_refine_ls_wR_factor_ref 0.0611
_reflns_Friedel_coverage 0.837
_reflns_Friedel_fraction_full 0.909
_reflns_Friedel_fraction_max 0.883
_reflns_number_gt 3736
_reflns_number_total 4540
_reflns_threshold_expression 'I > 2\s(I)'
_cod_data_source_file d2cc04538a2.cif
_cod_data_source_block yj-575-3_auto
_cod_database_code 7130878
_shelx_shelxl_version_number 2018/3
_chemical_oxdiff_formula Yb1Li1C1Si1N1Cl1
_shelx_space_group_comment
;
The symmetry employed for this shelxl refinement is uniquely defined
by the following loop, which should always be used as a source of
symmetry information in preference to the above space-group names.
They are only intended as comments.
;
_olex2_refinement_description
;
1. Fixed Uiso
 At 1.2 times of:
  {H11A,H11B,H11C} of C11, {H9A,H9B,H9C} of C9
 At 1.5 times of:
  {H10A,H10B,H10C} of C10, {H8A,H8B,H8C} of C8, {H6A,H6B,H6C} of C6, {H5A,H5B,
  H5C} of C5, {H2A,H2B,H2C} of C2, {H4A,H4B,H4C} of C4, {H13A,H13B,H13C} of C13,
   {H3A,H3B,H3C} of C3, {H12A,H12B,H12C} of C12, {H7A,H7B,H7C} of C7
2.a Idealised Me refined as rotating group:
 C10(H10A,H10B,H10C), C11(H11A,H11B,H11C), C8(H8A,H8B,H8C), C9(H9A,H9B,H9C),
 C4(H4A,H4B,H4C), C2(H2A,H2B,H2C), C5(H5A,H5B,H5C), C6(H6A,H6B,H6C), C12(H12A,
 H12B,H12C), C7(H7A,H7B,H7C), C13(H13A,H13B,H13C), C3(H3A,H3B,H3C)
;
_olex2_submission_special_instructions 'No special instructions were received'
_oxdiff_exptl_absorpt_empirical_details
;
Empirical correction (ABSPACK) includes:
- Absorption correction using spherical harmonics
- Frame scaling
;
_oxdiff_exptl_absorpt_empirical_full_max 1.494
_oxdiff_exptl_absorpt_empirical_full_min 0.721

loop_
_space_group_symop_operation_xyz
'x, y, z'
'-x+1/2, -y+1/2, z+1/2'
'-y, x+1/2, z+1/4'
'y+1/2, -x, z+3/4'
'x, -y, z+1/2'
'-x+1/2, y+1/2, z'
'-y, -x+1/2, z+3/4'
'y+1/2, x, z+1/4'
'x+1/2, y+1/2, z+1/2'
'-x+1, -y+1, z+1'
'-y+1/2, x+1, z+3/4'
'y+1, -x+1/2, z+5/4'
'x+1/2, -y+1/2, z+1'
'-x+1, y+1, z+1/2'
'-y+1/2, -x+1, z+5/4'
'y+1, x+1/2, z+3/4'

loop_
_atom_site_label
_atom_site_type_symbol
_atom_site_fract_x
_atom_site_fract_y
_atom_site_fract_z
_atom_site_U_iso_or_equiv
_atom_site_adp_type
_atom_site_occupancy
_atom_site_site_symmetry_order
_atom_site_calc_flag
_atom_site_refinement_flags_posn
_atom_site_refinement_flags_adp
_atom_site_refinement_flags_occupancy
_atom_site_disorder_assembly
_atom_site_disorder_group
Yb1 Yb 1.000000 0.500000 0.47880(8) 0.02246(8) Uani 1 2 d S T P . .
Si1 Si 0.84143(7) 0.27847(7) 0.48547(8) 0.0526(4) Uani 1 1 d . . . . .
C10 C 1.0248(4) 0.5892(4) 0.6130(3) 0.078(2) Uani 1 1 d . . . . .
H10A H 1.050578 0.561705 0.586353 0.118 Uiso 1 1 calc R U . . .
H10B H 1.019960 0.565583 0.649318 0.118 Uiso 1 1 calc R U . . .
H10C H 1.048105 0.631512 0.619345 0.118 Uiso 1 1 calc R U . . .
N1 N 0.93061(19) 0.40037(19) 0.4794(2) 0.0416(9) Uani 1 1 d . . . . .
Si2 Si 0.83920(7) 0.54459(7) 0.50637(8) 0.0536(4) Uani 1 1 d . . . . .
Si3 Si 0.93963(9) 0.60627(9) 0.58185(7) 0.0572(4) Uani 1 1 d . . . . .
C11 C 0.9525(3) 0.6414(3) 0.3918(3) 0.0620(16) Uani 1 1 d . . . . .
H11A H 0.909799 0.654095 0.374717 0.074 Uiso 1 1 calc R U . . .
H11B H 0.982079 0.680253 0.393004 0.074 Uiso 1 1 calc R U . . .
H11C H 0.945075 0.624915 0.430638 0.074 Uiso 1 1 calc R U . . .
C8 C 0.8816(5) 0.5959(5) 0.6451(3) 0.103(3) Uani 1 1 d . . . . .
H8A H 0.835984 0.607307 0.633611 0.154 Uiso 1 1 calc R U . . .
H8B H 0.895795 0.625529 0.676024 0.154 Uiso 1 1 calc R U . . .
H8C H 0.882922 0.549578 0.658258 0.154 Uiso 1 1 calc R U . . .
C1 C 0.8976(2) 0.3547(2) 0.4815(3) 0.0435(11) Uani 1 1 d . . . . .
Si4 Si 0.99240(9) 0.57354(9) 0.34745(8) 0.0612(5) Uani 1 1 d . . . . .
C9 C 0.9395(4) 0.6963(3) 0.5604(3) 0.080(2) Uani 1 1 d . . . . .
H9A H 0.965796 0.701920 0.525544 0.096 Uiso 1 1 calc R U . . .
H9B H 0.958947 0.723198 0.591090 0.096 Uiso 1 1 calc R U . . .
H9C H 0.893532 0.710848 0.553455 0.096 Uiso 1 1 calc R U . . .
N2 N 0.92091(19) 0.55449(19) 0.52551(17) 0.0350(9) Uani 1 1 d . . . . .
C4 C 0.8839(4) 0.2157(3) 0.4424(3) 0.078(2) Uani 1 1 d . . . . .
H4A H 0.890566 0.232872 0.403684 0.117 Uiso 1 1 calc R U . . .
H4B H 0.856754 0.175143 0.440884 0.117 Uiso 1 1 calc R U . . .
H4C H 0.927279 0.205397 0.459559 0.117 Uiso 1 1 calc R U . . .
N3 N 1.000000 0.500000 0.3847(3) 0.0379(17) Uani 1 2 d S T P . .
C2 C 0.8394(4) 0.2570(4) 0.5613(3) 0.083(2) Uani 1 1 d . . . . .
H2A H 0.885096 0.251564 0.575450 0.125 Uiso 1 1 calc R U . . .
H2B H 0.814827 0.215237 0.566559 0.125 Uiso 1 1 calc R U . . .
H2C H 0.817275 0.292730 0.582664 0.125 Uiso 1 1 calc R U . . .
C5 C 0.8285(3) 0.5154(3) 0.4306(3) 0.074(2) Uani 1 1 d . . . . .
H5A H 0.833607 0.553252 0.404598 0.111 Uiso 1 1 calc R U . . .
H5B H 0.783964 0.495984 0.425930 0.111 Uiso 1 1 calc R U . . .
H5C H 0.862296 0.481596 0.421881 0.111 Uiso 1 1 calc R U . . .
C6 C 0.7949(3) 0.4825(4) 0.5530(4) 0.090(3) Uani 1 1 d . . . . .
H6A H 0.820756 0.441086 0.554570 0.136 Uiso 1 1 calc R U . . .
H6B H 0.750635 0.473318 0.537252 0.136 Uiso 1 1 calc R U . . .
H6C H 0.790331 0.500808 0.591608 0.136 Uiso 1 1 calc R U . . .
C12 C 0.9362(5) 0.5667(4) 0.2836(3) 0.111(4) Uani 1 1 d . . . . .
H12A H 0.952716 0.531476 0.258250 0.167 Uiso 1 1 calc R U . . .
H12B H 0.935689 0.609217 0.263078 0.167 Uiso 1 1 calc R U . . .
H12C H 0.890927 0.555668 0.296161 0.167 Uiso 1 1 calc R U . . .
C7 C 0.7887(3) 0.6242(3) 0.5093(4) 0.086(2) Uani 1 1 d . . . . .
H7A H 0.789475 0.642065 0.548225 0.129 Uiso 1 1 calc R U . . .
H7B H 0.742556 0.614836 0.498158 0.129 Uiso 1 1 calc R U . . .
H7C H 0.807919 0.657038 0.483042 0.129 Uiso 1 1 calc R U . . .
C13 C 1.0754(5) 0.6056(4) 0.3227(4) 0.098(3) Uani 1 1 d . . . . .
H13A H 1.104081 0.613946 0.355775 0.148 Uiso 1 1 calc R U . . .
H13B H 1.069073 0.647226 0.301430 0.148 Uiso 1 1 calc R U . . .
H13C H 1.096500 0.572424 0.297833 0.148 Uiso 1 1 calc R U . . .
C3 C 0.7619(4) 0.3064(4) 0.4554(5) 0.124(4) Uani 1 1 d . . . . .
H3A H 0.739739 0.336333 0.482467 0.186 Uiso 1 1 calc R U . . .
H3B H 0.733375 0.267700 0.448080 0.186 Uiso 1 1 calc R U . . .
H3C H 0.770082 0.330194 0.419536 0.186 Uiso 1 1 calc R U . . .

loop_
_atom_site_aniso_label
_atom_site_aniso_U_11
_atom_site_aniso_U_22
_atom_site_aniso_U_33
_atom_site_aniso_U_23
_atom_site_aniso_U_13
_atom_site_aniso_U_12
Yb1 0.02468(13) 0.02111(12) 0.02157(12) 0.000 0.000 0.00141(9)
Si1 0.0517(8) 0.0367(7) 0.0694(10) 0.0045(7) -0.0042(8) -0.0159(6)
C10 0.098(5) 0.091(5) 0.046(4) -0.020(3) -0.021(4) 0.017(4)
N1 0.039(2) 0.032(2) 0.054(2) 0.001(2) 0.000(2) -0.0001(16)
Si2 0.0336(7) 0.0483(8) 0.0788(11) 0.0026(8) 0.0054(7) 0.0105(6)
Si3 0.0725(11) 0.0585(10) 0.0406(9) -0.0161(7) 0.0007(8) 0.0213(8)
C11 0.081(4) 0.041(3) 0.064(4) 0.015(3) 0.005(3) 0.013(3)
C8 0.124(6) 0.136(7) 0.049(5) -0.009(4) 0.029(4) 0.056(6)
C1 0.044(3) 0.031(2) 0.055(3) 0.002(2) 0.000(3) 0.001(2)
Si4 0.0979(13) 0.0521(9) 0.0338(7) 0.0153(7) 0.0094(8) 0.0237(9)
C9 0.096(5) 0.050(4) 0.094(6) -0.035(4) -0.020(4) 0.016(4)
N2 0.039(2) 0.034(2) 0.031(2) 0.0016(17) 0.0066(17) 0.0058(16)
C4 0.110(5) 0.054(4) 0.071(5) -0.006(3) 0.012(4) -0.025(4)
N3 0.061(4) 0.035(3) 0.017(3) 0.000 0.000 0.008(2)
C2 0.114(6) 0.072(4) 0.062(4) -0.005(3) 0.023(4) -0.043(4)
C5 0.057(4) 0.061(4) 0.103(6) -0.002(4) -0.038(4) 0.005(3)
C6 0.049(4) 0.083(5) 0.139(8) 0.022(5) 0.041(4) 0.011(3)
C12 0.188(10) 0.103(6) 0.042(5) 0.013(4) -0.023(5) 0.057(7)
C7 0.057(4) 0.075(4) 0.127(7) -0.001(4) -0.005(4) 0.035(3)
C13 0.140(7) 0.068(4) 0.087(6) 0.043(4) 0.068(6) 0.030(5)
C3 0.067(5) 0.082(6) 0.223(13) 0.044(7) -0.056(6) -0.026(4)

loop_
_atom_type_symbol
_atom_type_description
_atom_type_scat_dispersion_real
_atom_type_scat_dispersion_imag
_atom_type_scat_source
C C 0.0033 0.0016 'International Tables Vol C Tables 4.2.6.8 and 6.1.1.4'
H H 0.0000 0.0000 'International Tables Vol C Tables 4.2.6.8 and 6.1.1.4'
N N 0.0061 0.0033 'International Tables Vol C Tables 4.2.6.8 and 6.1.1.4'
Si Si 0.0817 0.0704 'International Tables Vol C Tables 4.2.6.8 and 6.1.1.4'
Yb Yb -0.3850 5.5486 'International Tables Vol C Tables 4.2.6.8 and 6.1.1.4'

loop_
_geom_angle_atom_site_label_1
_geom_angle_atom_site_label_2
_geom_angle_atom_site_label_3
_geom_angle
_geom_angle_site_symmetry_1
_geom_angle_site_symmetry_3
_geom_angle_publ_flag
N1 Yb1 N1 179.3(3) . 10_654 ?
N2 Yb1 N1 89.57(14) . . ?
N2 Yb1 N1 89.57(14) 10_654 10_654 ?
N2 Yb1 N1 90.08(14) 10_654 . ?
N2 Yb1 N1 90.08(14) . 10_654 ?
N2 Yb1 N2 120.8(2) 10_654 . ?
N3 Yb1 N1 90.36(13) . . ?
N3 Yb1 N1 90.35(13) . 10_654 ?
N3 Yb1 N2 119.60(11) . . ?
N3 Yb1 N2 119.60(11) . 10_654 ?
C4 Si1 C1 104.5(3) . . ?
C4 Si1 C2 112.7(4) . . ?
C4 Si1 C3 113.9(5) . . ?
C2 Si1 C1 104.5(3) . . ?
C2 Si1 C3 115.3(5) . . ?
C3 Si1 C1 104.5(3) . . ?
H10A C10 H10B 109.5 . . ?
H10A C10 H10C 109.5 . . ?
H10B C10 H10C 109.5 . . ?
Si3 C10 H10A 109.5 . . ?
Si3 C10 H10B 109.5 . . ?
Si3 C10 H10C 109.5 . . ?
C1 N1 Yb1 177.7(5) . . ?
N2 Si2 C5 113.1(3) . . ?
N2 Si2 C6 112.1(3) . . ?
N2 Si2 C7 113.9(3) . . ?
C5 Si2 C7 103.7(3) . . ?
C6 Si2 C5 106.8(4) . . ?
C6 Si2 C7 106.6(3) . . ?
C10 Si3 C8 103.5(4) . . ?
C9 Si3 C10 106.2(3) . . ?
C9 Si3 C8 108.3(4) . . ?
N2 Si3 C10 112.6(3) . . ?
N2 Si3 C8 113.5(4) . . ?
N2 Si3 C9 112.1(3) . . ?
H11A C11 H11B 109.5 . . ?
H11A C11 H11C 109.5 . . ?
H11B C11 H11C 109.5 . . ?
Si4 C11 H11A 109.5 . . ?
Si4 C11 H11B 109.5 . . ?
Si4 C11 H11C 109.5 . . ?
Si3 C8 H8A 109.5 . . ?
Si3 C8 H8B 109.5 . . ?
Si3 C8 H8C 109.5 . . ?
H8A C8 H8B 109.5 . . ?
H8A C8 H8C 109.5 . . ?
H8B C8 H8C 109.5 . . ?
N1 C1 Si1 179.4(5) . . ?
N3 Si4 C11 112.1(3) . . ?
N3 Si4 C12 113.2(3) . . ?
N3 Si4 C13 111.8(2) . . ?
C12 Si4 C11 103.7(4) . . ?
C13 Si4 C11 107.4(3) . . ?
C13 Si4 C12 108.1(4) . . ?
Si3 C9 H9A 109.5 . . ?
Si3 C9 H9B 109.5 . . ?
Si3 C9 H9C 109.5 . . ?
H9A C9 H9B 109.5 . . ?
H9A C9 H9C 109.5 . . ?
H9B C9 H9C 109.5 . . ?
Si2 N2 Yb1 119.9(2) . . ?
Si2 N2 Si3 118.7(2) . . ?
Si3 N2 Yb1 121.4(2) . . ?
Si1 C4 H4A 109.5 . . ?
Si1 C4 H4B 109.5 . . ?
Si1 C4 H4C 109.5 . . ?
H4A C4 H4B 109.5 . . ?
H4A C4 H4C 109.5 . . ?
H4B C4 H4C 109.5 . . ?
Si4 N3 Yb1 120.5(2) 10_654 . ?
Si4 N3 Yb1 120.5(2) . . ?
Si4 N3 Si4 119.1(4) 10_654 . ?
Si1 C2 H2A 109.5 . . ?
Si1 C2 H2B 109.5 . . ?
Si1 C2 H2C 109.5 . . ?
H2A C2 H2B 109.5 . . ?
H2A C2 H2C 109.5 . . ?
H2B C2 H2C 109.5 . . ?
Si2 C5 H5A 109.5 . . ?
Si2 C5 H5B 109.5 . . ?
Si2 C5 H5C 109.5 . . ?
H5A C5 H5B 109.5 . . ?
H5A C5 H5C 109.5 . . ?
H5B C5 H5C 109.5 . . ?
Si2 C6 H6A 109.5 . . ?
Si2 C6 H6B 109.5 . . ?
Si2 C6 H6C 109.5 . . ?
H6A C6 H6B 109.5 . . ?
H6A C6 H6C 109.5 . . ?
H6B C6 H6C 109.5 . . ?
Si4 C12 H12A 109.5 . . ?
Si4 C12 H12B 109.5 . . ?
Si4 C12 H12C 109.5 . . ?
H12A C12 H12B 109.5 . . ?
H12A C12 H12C 109.5 . . ?
H12B C12 H12C 109.5 . . ?
Si2 C7 H7A 109.5 . . ?
Si2 C7 H7B 109.5 . . ?
Si2 C7 H7C 109.5 . . ?
H7A C7 H7B 109.5 . . ?
H7A C7 H7C 109.5 . . ?
H7B C7 H7C 109.5 . . ?
Si4 C13 H13A 109.5 . . ?
Si4 C13 H13B 109.5 . . ?
Si4 C13 H13C 109.5 . . ?
H13A C13 H13B 109.5 . . ?
H13A C13 H13C 109.5 . . ?
H13B C13 H13C 109.5 . . ?
Si1 C3 H3A 109.5 . . ?
Si1 C3 H3B 109.5 . . ?
Si1 C3 H3C 109.5 . . ?
H3A C3 H3B 109.5 . . ?
H3A C3 H3C 109.5 . . ?
H3B C3 H3C 109.5 . . ?

loop_
_geom_bond_atom_site_label_1
_geom_bond_atom_site_label_2
_geom_bond_distance
_geom_bond_site_symmetry_2
_geom_bond_publ_flag
Yb1 N1 2.435(4) 10_654 ?
Yb1 N1 2.435(4) . ?
Yb1 N2 2.216(4) . ?
Yb1 N2 2.216(4) 10_654 ?
Yb1 N3 2.206(7) . ?
Si1 C1 1.900(5) . ?
Si1 C4 1.825(7) . ?
Si1 C2 1.830(7) . ?
Si1 C3 1.832(7) . ?
C10 H10A 0.9800 . ?
C10 H10B 0.9800 . ?
C10 H10C 0.9800 . ?
C10 Si3 1.889(7) . ?
N1 C1 1.132(5) . ?
Si2 N2 1.711(4) . ?
Si2 C5 1.882(8) . ?
Si2 C6 1.880(7) . ?
Si2 C7 1.893(6) . ?
Si3 C8 1.896(8) . ?
Si3 C9 1.874(7) . ?
Si3 N2 1.722(4) . ?
C11 H11A 0.9800 . ?
C11 H11B 0.9800 . ?
C11 H11C 0.9800 . ?
C11 Si4 1.889(6) . ?
C8 H8A 0.9800 . ?
C8 H8B 0.9800 . ?
C8 H8C 0.9800 . ?
Si4 N3 1.721(4) . ?
Si4 C12 1.879(9) . ?
Si4 C13 1.878(8) . ?
C9 H9A 0.9800 . ?
C9 H9B 0.9800 . ?
C9 H9C 0.9800 . ?
C4 H4A 0.9800 . ?
C4 H4B 0.9800 . ?
C4 H4C 0.9800 . ?
C2 H2A 0.9800 . ?
C2 H2B 0.9800 . ?
C2 H2C 0.9800 . ?
C5 H5A 0.9800 . ?
C5 H5B 0.9800 . ?
C5 H5C 0.9800 . ?
C6 H6A 0.9800 . ?
C6 H6B 0.9800 . ?
C6 H6C 0.9800 . ?
C12 H12A 0.9800 . ?
C12 H12B 0.9800 . ?
C12 H12C 0.9800 . ?
C7 H7A 0.9800 . ?
C7 H7B 0.9800 . ?
C7 H7C 0.9800 . ?
C13 H13A 0.9800 . ?
C13 H13B 0.9800 . ?
C13 H13C 0.9800 . ?
C3 H3A 0.9800 . ?
C3 H3B 0.9800 . ?
C3 H3C 0.9800 . ?

loop_
_geom_torsion_atom_site_label_1
_geom_torsion_atom_site_label_2
_geom_torsion_atom_site_label_3
_geom_torsion_atom_site_label_4
_geom_torsion
_geom_torsion_site_symmetry_1
_geom_torsion_site_symmetry_2
_geom_torsion_site_symmetry_3
_geom_torsion_site_symmetry_4
_geom_torsion_publ_flag
C10 Si3 N2 Yb1 -18.8(4) . . . . ?
C10 Si3 N2 Si2 160.3(3) . . . . ?
C11 Si4 N3 Yb1 -22.0(3) . . . . ?
C11 Si4 N3 Si4 158.0(3) . . . 10_654 ?
C8 Si3 N2 Yb1 -136.1(3) . . . . ?
C8 Si3 N2 Si2 43.0(4) . . . . ?
C9 Si3 N2 Yb1 100.8(3) . . . . ?
C9 Si3 N2 Si2 -80.1(4) . . . . ?
C5 Si2 N2 Yb1 -22.9(3) . . . . ?
C5 Si2 N2 Si3 158.0(3) . . . . ?
C6 Si2 N2 Yb1 97.9(3) . . . . ?
C6 Si2 N2 Si3 -81.2(4) . . . . ?
C12 Si4 N3 Yb1 -138.9(3) . . . . ?
C12 Si4 N3 Si4 41.1(3) . . . 10_654 ?
C7 Si2 N2 Yb1 -140.9(3) . . . . ?
C7 Si2 N2 Si3 39.9(4) . . . . ?
C13 Si4 N3 Yb1 98.7(3) . . . . ?
C13 Si4 N3 Si4 -81.3(3) . . . 10_654 ?
